data_7703894
loop_
_publ_author_name
'Gyton, Matthew R.'
'Leverett, Anthony R.'
'Cole, Marcus L.'
'McKay, Alasdair I.'

_publ_section_title
;
 Bulky bis(aryl)triazenides: just aspiring amidinates? A structural and
 spectroscopic study.
;
_journal_issue 17
_journal_name_full 'Dalton transactions (Cambridge, England : 2003)'
_journal_page_first 5653
_journal_page_last 5661
_journal_paper_doi 10.1039/d0dt00285b
_journal_volume 49
_journal_year 2020
_chemical_formula_moiety 'C48 H66 I In N6'
_chemical_formula_sum 'C48 H66 I In N6'
_chemical_formula_weight 968.78
_chemical_name_systematic '[InI(N3Dipp2)2]'
_chemical_properties_physical Air-sensitive,Moisture-sensitive,Oxygen-sensitive
_space_group_crystal_system monoclinic
_space_group_IT_number 14
_space_group_name_Hall '-P 2ybc'
_space_group_name_H-M_alt 'P 1 21/c 1'
_atom_sites_solution_hydrogens geom
_atom_sites_solution_primary dual
_audit_creation_date 2019-04-26
_audit_creation_method
;
Olex2 1.2
(compiled 2018.05.29 svn.r3508 for OlexSys, GUI svn.r5506)
;
_audit_update_record
;
2019-12-14 deposited with the CCDC.	2020-03-31 downloaded from the CCDC.
;
_cell_angle_alpha 90
_cell_angle_beta 109.19(3)
_cell_angle_gamma 90
_cell_formula_units_Z 4
_cell_length_a 14.375(3)
_cell_length_b 16.586(3)
_cell_length_c 21.259(4)
_cell_measurement_reflns_used 2450
_cell_measurement_temperature 150(2)
_cell_measurement_theta_max 28.9851
_cell_measurement_theta_min 2.8293
_cell_volume 4787.0(18)
_computing_cell_refinement
;
CrysAlisPro, Agilent Technologies,
Version 1.171.35.19 (release 27-10-2011 CrysAlis171 .NET)
(compiled Oct 27 2011,15:02:11)
;
_computing_data_collection
;
CrysAlisPro, Agilent Technologies,
Version 1.171.35.19 (release 27-10-2011 CrysAlis171 .NET)
(compiled Oct 27 2011,15:02:11)
;
_computing_data_reduction
;
CrysAlisPro, Agilent Technologies,
Version 1.171.35.19 (release 27-10-2011 CrysAlis171 .NET)
(compiled Oct 27 2011,15:02:11)
;
_computing_molecular_graphics 'Olex2 (Dolomanov et al., 2009)'
_computing_publication_material 'Olex2 (Dolomanov et al., 2009)'
_computing_structure_refinement 'ShelXL (Sheldrick, 2015)'
_computing_structure_solution 'ShelXT (Sheldrick, 2015)'
_diffrn_ambient_temperature 150.15
_diffrn_detector_area_resol_mean 8.4171
_diffrn_measured_fraction_theta_full 0.998
_diffrn_measured_fraction_theta_max 0.998
_diffrn_measurement_details
;
#__ type_ start__ end____ width___ exp.time_
  1 omega  -12.00  107.00   1.0000   20.0000
omega____ theta____ kappa____ phi______ frames
    -       21.0069   65.0000  169.0000 119

#__ type_ start__ end____ width___ exp.time_
  2 omega  -75.00   51.00   1.0000   20.0000
omega____ theta____ kappa____ phi______ frames
    -       21.0069  -77.0000  -90.0000 126

#__ type_ start__ end____ width___ exp.time_
  3 omega -120.00  -32.00   1.0000   20.0000
omega____ theta____ kappa____ phi______ frames
    -      -24.4444  179.0000  -90.0000 88

#__ type_ start__ end____ width___ exp.time_
  4 omega  -16.00   14.00   1.0000   20.0000
omega____ theta____ kappa____ phi______ frames
    -      -24.4444  -77.0000  150.0000 30

#__ type_ start__ end____ width___ exp.time_
  5 omega -103.00  -74.00   1.0000   20.0000
omega____ theta____ kappa____ phi______ frames
    -      -24.4444  -77.0000  150.0000 29
;
_diffrn_measurement_device_type 'Xcalibur, Sapphire2, large Be window'
_diffrn_measurement_method '\w scans'
_diffrn_orient_matrix_UB_11 0.0293542000
_diffrn_orient_matrix_UB_12 -0.0353692000
_diffrn_orient_matrix_UB_13 0.0051572000
_diffrn_orient_matrix_UB_21 -0.0364703000
_diffrn_orient_matrix_UB_22 -0.0198619000
_diffrn_orient_matrix_UB_23 -0.0257831000
_diffrn_orient_matrix_UB_31 0.0224603000
_diffrn_orient_matrix_UB_32 0.0135710000
_diffrn_orient_matrix_UB_33 -0.0232839000
_diffrn_radiation_monochromator graphite
_diffrn_radiation_type MoK\a
_diffrn_radiation_wavelength 0.71073
_diffrn_reflns_av_R_equivalents 0.1254
_diffrn_reflns_av_unetI/netI 0.1553
_diffrn_reflns_Laue_measured_fraction_full 0.998
_diffrn_reflns_Laue_measured_fraction_max 0.998
_diffrn_reflns_limit_h_max 17
_diffrn_reflns_limit_h_min -14
_diffrn_reflns_limit_k_max 20
_diffrn_reflns_limit_k_min -20
_diffrn_reflns_limit_l_max 25
_diffrn_reflns_limit_l_min -25
_diffrn_reflns_number 28650
_diffrn_reflns_point_group_measured_fraction_full 0.998
_diffrn_reflns_point_group_measured_fraction_max 0.998
_diffrn_reflns_theta_full 25.681
_diffrn_reflns_theta_max 25.681
_diffrn_reflns_theta_min 2.878
_diffrn_source 'Enhance (Mo) X-ray Source'
_exptl_absorpt_coefficient_mu 1.176
_exptl_absorpt_correction_T_max 1.00000
_exptl_absorpt_correction_T_min 0.73253
_exptl_absorpt_correction_type multi-scan
_exptl_absorpt_process_details
;
CrysAlisPro, Agilent Technologies,
Version 1.171.35.19 (release 27-10-2011 CrysAlis171 .NET)
(compiled Oct 27 2011,15:02:11)
Empirical absorption correction using spherical harmonics,
 implemented in SCALE3 ABSPACK scaling algorithm.
;
_exptl_crystal_colour colourless
_exptl_crystal_colour_primary colourless
_exptl_crystal_density_diffrn 1.344
_exptl_crystal_description cube
_exptl_crystal_F_000 1992
_exptl_crystal_size_max 0.1
_exptl_crystal_size_mid 0.1
_exptl_crystal_size_min 0.1
_refine_diff_density_max 2.528
_refine_diff_density_min -1.782
_refine_diff_density_rms 0.158
_refine_ls_extinction_method none
_refine_ls_goodness_of_fit_ref 1.039
_refine_ls_hydrogen_treatment constr
_refine_ls_matrix_type full
_refine_ls_number_parameters 553
_refine_ls_number_reflns 9062
_refine_ls_number_restraints 499
_refine_ls_restrained_S_all 1.015
_refine_ls_R_factor_all 0.1797
_refine_ls_R_factor_gt 0.0905
_refine_ls_shift/su_max 0.000
_refine_ls_shift/su_mean 0.000
_refine_ls_structure_factor_coef Fsqd
_refine_ls_weighting_details 'w=1/[\s^2^(Fo^2^)+(0.0921P)^2^+18.0010P] where P=(Fo^2^+2Fc^2^)/3'
_refine_ls_weighting_scheme calc
_refine_ls_wR_factor_gt 0.2067
_refine_ls_wR_factor_ref 0.2658
_reflns_Friedel_coverage 0.000
_reflns_number_gt 4430
_reflns_number_total 9062
_reflns_threshold_expression 'I > 2\s(I)'
_cod_data_source_file d0dt00285b2.cif
_cod_data_source_block 10
_cod_depositor_comments 'Adding full bibliography for 7703878--7703902.cif.'
_cod_original_cell_volume 4786.8(19)
_cod_database_code 7703894
_shelx_shelxl_version_number 2018/3
_chemical_oxdiff_formula 'C11 H10 S O2'
_shelx_space_group_comment
;
The symmetry employed for this shelxl refinement is uniquely defined
by the following loop, which should always be used as a source of
symmetry information in preference to the above space-group names.
They are only intended as comments.
;
_shelx_estimated_absorpt_t_max 0.891
_shelx_estimated_absorpt_t_min 0.891
_reflns_odcompleteness_completeness 99.85
_reflns_odcompleteness_iscentric 1
_reflns_odcompleteness_theta 26.32
_olex2_refinement_description
;
1. Fixed Uiso
 At 1.2 times of:
  All C(H) groups
 At 1.5 times of:
  All C(H,H,H) groups
2. Restrained distances
 C36A-C34 \\sim C36B-C34 \\sim C35A-C34 \\sim C35B-C34
 with sigma of 0.02
3. Uiso/Uaniso restraints and constraints
C35B \\sim C34 \\sim C36B: within 2A with sigma of 0.01 and sigma for terminal
atoms of 0.02
C35A \\sim C34 \\sim C36A: within 2A with sigma of 0.01 and sigma for terminal
atoms of 0.02
4. Rigid body (RIGU) restrains
 All non-hydrogen atoms
 with sigma for 1-2 distances of 0.004 and sigma for 1-3 distances of 0.004
5. Others
 Sof(C35B)=Sof(H35D)=Sof(H35E)=Sof(H35F)=Sof(C36B)=Sof(H36D)=Sof(H36E)=
 Sof(H36F)=1-FVAR(1)
 Sof(C35A)=Sof(H35A)=Sof(H35B)=Sof(H35C)=Sof(C36A)=Sof(H36A)=Sof(H36B)=
 Sof(H36C)=FVAR(1)
 Sof(C11B)=Sof(H11D)=Sof(H11E)=Sof(H11F)=1-FVAR(2)
 Sof(C11A)=Sof(H11A)=Sof(H11B)=Sof(H11C)=FVAR(2)
6.a Ternary CH refined with riding coordinates:
 C7(H7), C19(H19), C22(H22), C31(H31), C43(H43), C46(H46)
6.b Aromatic/amide H refined with riding coordinates:
 C3(H3), C4(H4), C5(H5), C15(H15), C16(H16), C17(H17), C27(H27), C28(H28),
 C29(H29), C39(H39), C40(H40), C41(H41)
6.c Idealised Me refined as rotating group:
 C8(H8A,H8B,H8C), C9(H9A,H9B,H9C), C11A(H11A,H11B,H11C), C11B(H11D,H11E,H11F),
 C12(H12A,H12B,H12C), C20(H20A,H20B,H20C), C21(H21A,H21B,H21C), C23(H23A,H23B,
 H23C), C24(H24A,H24B,H24C), C32(H32A,H32B,H32C), C33(H33A,H33B,H33C),
 C35A(H35A,H35B,H35C), C35B(H35D,H35E,H35F), C36A(H36A,H36B,H36C), C36B(H36D,
 H36E,H36F), C44(H44A,H44B,H44C), C45(H45A,H45B,H45C), C47(H47A,H47B,H47C),
 C48(H48A,H48B,H48C)
;
_olex2_submission_special_instructions 'No special instructions were received'

loop_
_space_group_symop_operation_xyz
'x, y, z'
'-x, y+1/2, -z+1/2'
'-x, -y, -z'
'x, -y-1/2, z-1/2'

loop_
_atom_site_label
_atom_site_type_symbol
_atom_site_fract_x
_atom_site_fract_y
_atom_site_fract_z
_atom_site_U_iso_or_equiv
_atom_site_adp_type
_atom_site_occupancy
_atom_site_site_symmetry_order
_atom_site_calc_flag
_atom_site_refinement_flags_posn
_atom_site_refinement_flags_adp
_atom_site_refinement_flags_occupancy
_atom_site_disorder_assembly
_atom_site_disorder_group
I1 I 0.20826(6) 0.23891(6) 0.54247(4) 0.0589(3) Uani 1 1 d . U . . .
In1 In 0.23716(5) 0.23439(6) 0.42360(4) 0.0371(3) Uani 1 1 d . U . . .
N1 N 0.2814(5) 0.1191(6) 0.3915(4) 0.037(2) Uani 1 1 d . U . . .
N2 N 0.3782(5) 0.1311(6) 0.4161(4) 0.034(2) Uani 1 1 d . U . . .
N3 N 0.3953(5) 0.2007(6) 0.4413(4) 0.0315(19) Uani 1 1 d . U . . .
N4 N 0.2121(6) 0.3481(6) 0.3678(4) 0.039(2) Uani 1 1 d . U . . .
N5 N 0.1203(6) 0.3374(6) 0.3383(4) 0.034(2) Uani 1 1 d . U . . .
N6 N 0.0944(6) 0.2665(6) 0.3496(4) 0.034(2) Uani 1 1 d . U . . .
C1 C 0.2476(7) 0.0453(8) 0.3588(5) 0.040(2) Uani 1 1 d . U . . .
C2 C 0.1921(8) -0.0056(8) 0.3868(6) 0.047(3) Uani 1 1 d . U . . .
C3 C 0.1530(9) -0.0753(8) 0.3538(6) 0.053(3) Uani 1 1 d . U . . .
H3 H 0.113538 -0.109254 0.370753 0.064 Uiso 1 1 calc R . . . .
C4 C 0.1712(9) -0.0962(8) 0.2959(6) 0.056(3) Uani 1 1 d . U . . .
H4 H 0.143709 -0.144388 0.273199 0.067 Uiso 1 1 calc R . . . .
C5 C 0.2283(8) -0.0484(8) 0.2710(5) 0.046(3) Uani 1 1 d . U . . .
H5 H 0.239230 -0.064524 0.231183 0.055 Uiso 1 1 calc R . . . .
C6 C 0.2700(7) 0.0213(8) 0.3009(5) 0.042(2) Uani 1 1 d . U . . .
C7 C 0.1729(9) 0.0177(8) 0.4518(6) 0.055(3) Uani 1 1 d . U . . .
H7 H 0.220336 0.061156 0.474333 0.066 Uiso 1 1 calc R . . . .
C8 C 0.0680(9) 0.0497(10) 0.4379(7) 0.073(4) Uani 1 1 d . U . . .
H8A H 0.056550 0.095375 0.407030 0.109 Uiso 1 1 calc GR . . . .
H8B H 0.059842 0.067487 0.479796 0.109 Uiso 1 1 calc GR . . . .
H8C H 0.020451 0.006862 0.418153 0.109 Uiso 1 1 calc GR . . . .
C9 C 0.1918(15) -0.0554(10) 0.4979(7) 0.099(6) Uani 1 1 d . U . . .
H9A H 0.154150 -0.101588 0.473706 0.149 Uiso 1 1 calc GR . . . .
H9B H 0.171136 -0.043160 0.536400 0.149 Uiso 1 1 calc GR . . . .
H9C H 0.262195 -0.068403 0.513084 0.149 Uiso 1 1 calc GR . . . .
C10 C 0.3309(8) 0.0766(8) 0.2697(6) 0.050(3) Uani 1 1 d . U . . .
C11A C 0.260(2) 0.0998(19) 0.1958(14) 0.065(10) Uani 0.53(3) 1 d . U P A 1
H11A H 0.287743 0.145837 0.179219 0.098 Uiso 0.53(3) 1 calc GR . P A 1
H11B H 0.194483 0.114199 0.197351 0.098 Uiso 0.53(3) 1 calc GR . P A 1
H11C H 0.254092 0.053653 0.166034 0.098 Uiso 0.53(3) 1 calc GR . P A 1
C11B C 0.2822(19) 0.153(2) 0.2372(15) 0.056(9) Uani 0.47(3) 1 d . U P A 2
H11D H 0.324500 0.180184 0.215696 0.084 Uiso 0.47(3) 1 calc GR . P A 2
H11E H 0.271843 0.188879 0.270998 0.084 Uiso 0.47(3) 1 calc GR . P A 2
H11F H 0.218608 0.140430 0.203643 0.084 Uiso 0.47(3) 1 calc GR . P A 2
C12 C 0.4004(12) 0.0299(11) 0.2456(9) 0.102(6) Uani 1 1 d . U . . .
H12A H 0.368958 -0.020299 0.225010 0.153 Uiso 1 1 calc GR . . . .
H12B H 0.459685 0.017388 0.283200 0.153 Uiso 1 1 calc GR . . . .
H12C H 0.418622 0.061906 0.212647 0.153 Uiso 1 1 calc GR . . . .
C13 C 0.4974(7) 0.2171(8) 0.4745(5) 0.040(3) Uani 1 1 d . U . . .
C14 C 0.5391(8) 0.1974(9) 0.5411(5) 0.049(3) Uani 1 1 d . U . . .
C15 C 0.6382(8) 0.2172(9) 0.5712(6) 0.061(4) Uani 1 1 d . U . . .
H15 H 0.669439 0.206352 0.617177 0.073 Uiso 1 1 calc R . . . .
C16 C 0.6900(9) 0.2514(9) 0.5360(6) 0.062(4) Uani 1 1 d . U . . .
H16 H 0.758242 0.260793 0.557805 0.075 Uiso 1 1 calc R . . . .
C17 C 0.6502(8) 0.2734(9) 0.4704(6) 0.059(4) Uani 1 1 d . U . . .
H17 H 0.688703 0.298849 0.447371 0.070 Uiso 1 1 calc R . . . .
C18 C 0.5504(7) 0.2569(8) 0.4390(6) 0.045(3) Uani 1 1 d . U . . .
C19 C 0.4802(9) 0.1589(9) 0.5779(6) 0.058(3) Uani 1 1 d . U . . .
H19 H 0.409554 0.172366 0.553863 0.070 Uiso 1 1 calc R . . . .
C20 C 0.5045(11) 0.1893(11) 0.6494(6) 0.078(5) Uani 1 1 d . U . . .
H20A H 0.573186 0.176386 0.674722 0.117 Uiso 1 1 calc GR . . . .
H20B H 0.460948 0.163129 0.670324 0.117 Uiso 1 1 calc GR . . . .
H20C H 0.494994 0.247818 0.649108 0.117 Uiso 1 1 calc GR . . . .
C21 C 0.4900(10) 0.0670(10) 0.5763(7) 0.079(4) Uani 1 1 d . U . . .
H21A H 0.457306 0.047441 0.530924 0.118 Uiso 1 1 calc GR . . . .
H21B H 0.459115 0.042550 0.606498 0.118 Uiso 1 1 calc GR . . . .
H21C H 0.559896 0.052341 0.590611 0.118 Uiso 1 1 calc GR . . . .
C22 C 0.5071(9) 0.2790(9) 0.3661(6) 0.058(3) Uani 1 1 d . U . . .
H22 H 0.434189 0.271472 0.352887 0.069 Uiso 1 1 calc R . . . .
C23 C 0.5248(12) 0.3640(10) 0.3520(8) 0.093(5) Uani 1 1 d . U . . .
H23A H 0.494788 0.399732 0.376651 0.140 Uiso 1 1 calc GR . . . .
H23B H 0.495434 0.374404 0.304157 0.140 Uiso 1 1 calc GR . . . .
H23C H 0.595846 0.374116 0.365914 0.140 Uiso 1 1 calc GR . . . .
C24 C 0.5442(11) 0.2218(11) 0.3237(7) 0.081(4) Uani 1 1 d . U . . .
H24A H 0.612346 0.235608 0.327999 0.122 Uiso 1 1 calc GR . . . .
H24B H 0.502649 0.226678 0.276949 0.122 Uiso 1 1 calc GR . . . .
H24C H 0.541630 0.166294 0.338792 0.122 Uiso 1 1 calc GR . . . .
C25 C 0.2559(7) 0.4222(7) 0.3601(5) 0.037(2) Uani 1 1 d . U . . .
C26 C 0.2986(7) 0.4686(8) 0.4164(6) 0.045(3) Uani 1 1 d . U . . .
C27 C 0.3469(8) 0.5419(9) 0.4085(7) 0.056(3) Uani 1 1 d . U . . .
H27 H 0.374149 0.576988 0.445275 0.067 Uiso 1 1 calc R . . . .
C28 C 0.3532(8) 0.5605(9) 0.3475(8) 0.063(3) Uani 1 1 d . U . . .
H28 H 0.389170 0.607135 0.343518 0.076 Uiso 1 1 calc R . . . .
C29 C 0.3110(9) 0.5159(9) 0.2930(7) 0.059(3) Uani 1 1 d . U . . .
H29 H 0.315055 0.532479 0.251222 0.071 Uiso 1 1 calc R . . . .
C30 C 0.2605(9) 0.4444(8) 0.2976(6) 0.052(3) Uani 1 1 d . U . . .
C31 C 0.2890(8) 0.4448(9) 0.4813(6) 0.053(3) Uani 1 1 d . U . . .
H31 H 0.248418 0.394542 0.474445 0.063 Uiso 1 1 calc R . . . .
C32 C 0.3914(10) 0.4266(12) 0.5321(7) 0.094(6) Uani 1 1 d . U . . .
H32A H 0.426066 0.388077 0.512756 0.140 Uiso 1 1 calc GR . . . .
H32B H 0.383627 0.403419 0.572523 0.140 Uiso 1 1 calc GR . . . .
H32C H 0.429517 0.476606 0.543383 0.140 Uiso 1 1 calc GR . . . .
C33 C 0.2381(11) 0.5097(11) 0.5086(8) 0.084(5) Uani 1 1 d . U . . .
H33A H 0.177313 0.526277 0.473838 0.126 Uiso 1 1 calc GR . . . .
H33B H 0.281961 0.556286 0.522651 0.126 Uiso 1 1 calc GR . . . .
H33C H 0.222241 0.488332 0.546813 0.126 Uiso 1 1 calc GR . . . .
C34 C 0.2152(10) 0.3963(9) 0.2350(6) 0.069(3) Uani 1 1 d D U . . .
C35A C 0.2962(19) 0.384(2) 0.2029(14) 0.087(7) Uani 0.500(18) 1 d D U P B 1
H35A H 0.357204 0.366874 0.236968 0.131 Uiso 0.500(18) 1 calc GR . P B 1
H35B H 0.307805 0.435491 0.183490 0.131 Uiso 0.500(18) 1 calc GR . P B 1
H35C H 0.275068 0.343410 0.167909 0.131 Uiso 0.500(18) 1 calc GR . P B 1
C35B C 0.2470(18) 0.3120(13) 0.2300(11) 0.052(5) Uani 0.500(18) 1 d D U P B 2
H35D H 0.201420 0.286568 0.190118 0.078 Uiso 0.500(18) 1 calc GR . P B 2
H35E H 0.246937 0.281753 0.269576 0.078 Uiso 0.500(18) 1 calc GR . P B 2
H35F H 0.313549 0.312113 0.226972 0.078 Uiso 0.500(18) 1 calc GR . P B 2
C36A C 0.130(2) 0.441(2) 0.1891(14) 0.076(8) Uani 0.500(18) 1 d D U P B 1
H36A H 0.088684 0.403651 0.155885 0.114 Uiso 0.500(18) 1 calc GR . P B 1
H36B H 0.154509 0.483528 0.166491 0.114 Uiso 0.500(18) 1 calc GR . P B 1
H36C H 0.091597 0.465126 0.214525 0.114 Uiso 0.500(18) 1 calc GR . P B 1
C36B C 0.178(2) 0.4383(19) 0.1682(11) 0.067(7) Uani 0.500(18) 1 d D U P B 2
H36D H 0.232930 0.447677 0.151557 0.100 Uiso 0.500(18) 1 calc GR . P B 2
H36E H 0.148063 0.489969 0.173197 0.100 Uiso 0.500(18) 1 calc GR . P B 2
H36F H 0.128433 0.404290 0.136561 0.100 Uiso 0.500(18) 1 calc GR . P B 2
C37 C -0.0101(7) 0.2489(6) 0.3277(5) 0.032(2) Uani 1 1 d . U . . .
C38 C -0.0704(7) 0.2804(7) 0.3634(5) 0.037(2) Uani 1 1 d . U . . .
C39 C -0.1698(8) 0.2586(8) 0.3385(6) 0.048(3) Uani 1 1 d . U . . .
H39 H -0.212920 0.278323 0.360555 0.057 Uiso 1 1 calc R . . . .
C40 C -0.2066(9) 0.2123(9) 0.2862(7) 0.057(4) Uani 1 1 d . U . . .
H40 H -0.275161 0.200726 0.270654 0.069 Uiso 1 1 calc R . . . .
C41 C -0.1459(8) 0.1800(8) 0.2532(6) 0.051(3) Uani 1 1 d . U . . .
H41 H -0.173086 0.145480 0.216004 0.061 Uiso 1 1 calc R . . . .
C42 C -0.0459(7) 0.1980(7) 0.2743(5) 0.037(2) Uani 1 1 d . U . . .
C43 C -0.0304(8) 0.3349(8) 0.4220(5) 0.043(3) Uani 1 1 d . U . . .
H43 H 0.042819 0.328165 0.438367 0.051 Uiso 1 1 calc R . . . .
C44 C -0.0675(9) 0.3115(10) 0.4798(6) 0.067(4) Uani 1 1 d . U . . .
H44A H -0.137976 0.323347 0.467359 0.101 Uiso 1 1 calc GR . . . .
H44B H -0.031414 0.342431 0.519585 0.101 Uiso 1 1 calc GR . . . .
H44C H -0.056553 0.253730 0.489093 0.101 Uiso 1 1 calc GR . . . .
C45 C -0.0516(9) 0.4231(8) 0.4043(6) 0.055(3) Uani 1 1 d . U . . .
H45A H -0.023087 0.438189 0.369960 0.083 Uiso 1 1 calc GR . . . .
H45B H -0.022346 0.456237 0.444073 0.083 Uiso 1 1 calc GR . . . .
H45C H -0.122949 0.431743 0.387440 0.083 Uiso 1 1 calc GR . . . .
C46 C 0.0171(7) 0.1651(7) 0.2337(5) 0.042(3) Uani 1 1 d . U . . .
H46 H 0.087363 0.168309 0.263132 0.050 Uiso 1 1 calc R . . . .
C47 C 0.0068(9) 0.2194(10) 0.1740(6) 0.069(4) Uani 1 1 d . U . . .
H47A H 0.054188 0.202650 0.152244 0.103 Uiso 1 1 calc GR . . . .
H47B H 0.019943 0.275405 0.188979 0.103 Uiso 1 1 calc GR . . . .
H47C H -0.060176 0.215097 0.142266 0.103 Uiso 1 1 calc GR . . . .
C48 C -0.0028(10) 0.0783(9) 0.2131(7) 0.075(4) Uani 1 1 d . U . . .
H48A H 0.003025 0.045179 0.252328 0.112 Uiso 1 1 calc GR . . . .
H48B H 0.045122 0.060053 0.192337 0.112 Uiso 1 1 calc GR . . . .
H48C H -0.069508 0.073268 0.181057 0.112 Uiso 1 1 calc GR . . . .

loop_
_atom_site_aniso_label
_atom_site_aniso_U_11
_atom_site_aniso_U_22
_atom_site_aniso_U_33
_atom_site_aniso_U_23
_atom_site_aniso_U_13
_atom_site_aniso_U_12
I1 0.0418(5) 0.1040(8) 0.0290(4) 0.0039(4) 0.0090(3) 0.0140(5)
In1 0.0220(4) 0.0606(6) 0.0243(4) 0.0002(4) 0.0017(3) 0.0044(4)
N1 0.016(4) 0.061(6) 0.027(5) -0.006(4) -0.003(3) -0.002(4)
N2 0.018(4) 0.060(6) 0.017(4) -0.009(4) -0.005(3) 0.004(4)
N3 0.017(3) 0.051(5) 0.025(4) -0.003(4) 0.005(3) 0.003(4)
N4 0.029(4) 0.052(5) 0.027(5) -0.003(4) -0.003(3) -0.007(4)
N5 0.026(4) 0.044(5) 0.029(5) -0.008(4) 0.006(3) -0.001(4)
N6 0.027(4) 0.050(5) 0.016(4) -0.003(4) -0.002(3) -0.006(4)
C1 0.021(5) 0.054(6) 0.038(5) 0.000(4) 0.000(4) 0.011(4)
C2 0.030(6) 0.069(7) 0.032(5) 0.000(5) -0.002(4) -0.002(5)
C3 0.055(8) 0.055(7) 0.044(6) 0.008(5) 0.008(5) 0.003(6)
C4 0.051(7) 0.061(8) 0.041(6) -0.012(6) -0.006(5) -0.005(6)
C5 0.043(6) 0.057(7) 0.023(6) -0.001(5) -0.009(4) 0.013(5)
C6 0.028(5) 0.061(7) 0.027(5) -0.005(4) -0.005(4) 0.007(5)
C7 0.053(6) 0.070(9) 0.047(7) -0.001(6) 0.023(6) -0.003(7)
C8 0.052(7) 0.108(13) 0.061(9) -0.006(8) 0.023(7) -0.008(7)
C9 0.177(17) 0.086(11) 0.049(9) 0.012(7) 0.056(10) 0.027(11)
C10 0.038(6) 0.073(8) 0.036(6) 0.002(6) 0.009(5) 0.012(5)
C11A 0.078(16) 0.06(2) 0.044(13) 0.018(14) 0.002(10) -0.007(14)
C11B 0.041(15) 0.079(17) 0.042(18) 0.004(14) 0.006(13) 0.019(13)
C12 0.104(12) 0.098(13) 0.136(16) 0.019(11) 0.082(11) 0.035(10)
C13 0.017(4) 0.061(8) 0.037(5) -0.009(5) 0.003(3) 0.006(4)
C14 0.033(5) 0.080(9) 0.028(5) -0.016(5) 0.003(4) 0.015(5)
C15 0.031(5) 0.109(12) 0.029(6) -0.014(6) -0.008(4) 0.011(6)
C16 0.025(5) 0.106(12) 0.044(6) -0.028(6) -0.004(4) -0.002(6)
C17 0.026(5) 0.093(11) 0.055(6) -0.012(7) 0.009(4) -0.011(6)
C18 0.017(4) 0.078(9) 0.043(5) -0.011(5) 0.012(4) 0.001(5)
C19 0.036(6) 0.104(9) 0.028(5) -0.003(6) 0.003(5) 0.019(7)
C20 0.072(9) 0.130(13) 0.029(6) -0.006(7) 0.011(6) 0.019(10)
C21 0.056(9) 0.104(9) 0.062(10) -0.003(8) 0.001(7) -0.001(9)
C22 0.028(6) 0.097(9) 0.050(6) 0.006(6) 0.014(5) -0.008(7)
C23 0.080(11) 0.107(10) 0.086(12) 0.022(9) 0.018(9) -0.012(10)
C24 0.061(9) 0.136(12) 0.055(8) 0.000(9) 0.030(7) -0.001(10)
C25 0.022(5) 0.052(6) 0.038(5) -0.005(4) 0.009(4) 0.002(4)
C26 0.016(5) 0.066(7) 0.047(5) -0.014(5) 0.002(4) 0.003(5)
C27 0.021(5) 0.068(8) 0.066(7) -0.017(6) -0.002(5) 0.000(5)
C28 0.028(6) 0.072(9) 0.086(8) 0.009(6) 0.014(6) 0.017(6)
C29 0.048(7) 0.074(8) 0.059(7) 0.020(6) 0.021(6) 0.020(6)
C30 0.043(7) 0.068(7) 0.044(5) 0.011(5) 0.012(5) 0.023(5)
C31 0.035(6) 0.076(9) 0.042(6) -0.025(6) 0.007(5) -0.007(6)
C32 0.052(8) 0.173(19) 0.046(8) 0.006(10) 0.003(6) 0.030(10)
C33 0.066(9) 0.126(14) 0.073(10) -0.007(9) 0.039(8) 0.024(9)
C34 0.086(8) 0.087(8) 0.037(5) 0.012(5) 0.021(5) 0.005(7)
C35A 0.097(14) 0.120(18) 0.049(13) -0.007(12) 0.028(10) 0.010(13)
C35B 0.059(13) 0.071(10) 0.027(10) 0.018(8) 0.015(9) -0.016(10)
C36A 0.077(13) 0.094(16) 0.045(12) -0.004(12) 0.006(9) -0.001(12)
C36B 0.068(15) 0.081(15) 0.042(9) 0.013(10) 0.005(10) 0.002(13)
C37 0.024(4) 0.036(7) 0.032(5) 0.003(4) 0.004(4) -0.002(4)
C38 0.028(4) 0.048(7) 0.034(5) 0.004(5) 0.010(4) -0.002(5)
C39 0.028(5) 0.065(9) 0.053(7) -0.008(6) 0.017(5) -0.014(5)
C40 0.030(6) 0.082(10) 0.062(7) -0.017(6) 0.016(5) -0.018(6)
C41 0.029(5) 0.071(9) 0.052(7) -0.014(6) 0.012(5) -0.017(5)
C42 0.025(4) 0.039(6) 0.042(5) 0.001(4) 0.005(4) 0.001(5)
C43 0.026(5) 0.070(7) 0.029(5) 0.000(5) 0.005(4) 0.001(5)
C44 0.048(7) 0.117(12) 0.039(7) 0.000(7) 0.018(6) -0.002(8)
C45 0.057(8) 0.065(7) 0.037(7) -0.009(6) 0.006(6) 0.003(7)
C46 0.023(5) 0.064(7) 0.030(5) -0.002(5) -0.004(4) 0.014(5)
C47 0.051(8) 0.119(11) 0.037(7) 0.022(7) 0.017(6) 0.042(8)
C48 0.056(8) 0.077(8) 0.080(10) -0.036(8) 0.010(8) 0.006(8)

loop_
_atom_type_symbol
_atom_type_description
_atom_type_scat_dispersion_real
_atom_type_scat_dispersion_imag
_atom_type_scat_source
C C 0.0033 0.0016 'International Tables Vol C Tables 4.2.6.8 and 6.1.1.4'
H H 0.0000 0.0000 'International Tables Vol C Tables 4.2.6.8 and 6.1.1.4'
I I -0.4742 1.8119 'International Tables Vol C Tables 4.2.6.8 and 6.1.1.4'
In In -0.7276 1.3100 'International Tables Vol C Tables 4.2.6.8 and 6.1.1.4'
N N 0.0061 0.0033 'International Tables Vol C Tables 4.2.6.8 and 6.1.1.4'

loop_
_geom_angle_atom_site_label_1
_geom_angle_atom_site_label_2
_geom_angle_atom_site_label_3
_geom_angle
_geom_angle_site_symmetry_1
_geom_angle_site_symmetry_3
_geom_angle_publ_flag
N1 In1 I1 117.8(2) . . ?
N1 In1 N3 57.0(3) . . ?
N1 In1 N4 126.4(3) . . ?
N1 In1 N6 106.6(3) . . ?
N3 In1 I1 108.0(2) . . ?
N4 In1 I1 115.8(2) . . ?
N4 In1 N3 106.3(3) . . ?
N4 In1 N6 57.1(3) . . ?
N6 In1 I1 105.6(2) . . ?
N6 In1 N3 146.5(3) . . ?
N2 N1 In1 96.9(7) . . ?
N2 N1 C1 117.9(9) . . ?
C1 N1 In1 145.2(6) . . ?
N3 N2 N1 109.7(8) . . ?
N2 N3 In1 96.4(6) . . ?
N2 N3 C13 114.2(9) . . ?
C13 N3 In1 148.4(7) . . ?
N5 N4 In1 96.0(7) . . ?
N5 N4 C25 119.5(9) . . ?
C25 N4 In1 144.0(7) . . ?
N4 N5 N6 110.7(9) . . ?
N5 N6 In1 95.5(6) . . ?
N5 N6 C37 117.4(9) . . ?
C37 N6 In1 143.7(7) . . ?
N1 C1 C2 117.2(10) . . ?
N1 C1 C6 121.9(11) . . ?
C2 C1 C6 120.9(12) . . ?
C1 C2 C7 121.2(11) . . ?
C3 C2 C1 118.5(12) . . ?
C3 C2 C7 120.3(12) . . ?
C2 C3 C4 120.0(13) . . ?
C5 C4 C3 120.8(13) . . ?
C6 C5 C4 122.8(12) . . ?
C1 C6 C10 121.4(11) . . ?
C5 C6 C1 116.7(12) . . ?
C5 C6 C10 121.6(11) . . ?
C8 C7 C2 111.7(10) . . ?
C9 C7 C2 109.2(11) . . ?
C9 C7 C8 110.8(12) . . ?
C6 C10 C11A 106.9(12) . . ?
C11B C10 C6 116.7(13) . . ?
C12 C10 C6 112.2(12) . . ?
C12 C10 C11A 94.2(16) . . ?
C12 C10 C11B 123.2(16) . . ?
C14 C13 N3 119.3(10) . . ?
C14 C13 C18 122.2(10) . . ?
C18 C13 N3 118.4(10) . . ?
C13 C14 C15 116.5(12) . . ?
C13 C14 C19 121.0(10) . . ?
C15 C14 C19 122.5(11) . . ?
C16 C15 C14 121.0(12) . . ?
C15 C16 C17 123.8(11) . . ?
C16 C17 C18 116.9(12) . . ?
C13 C18 C22 123.6(10) . . ?
C17 C18 C13 119.4(11) . . ?
C17 C18 C22 116.9(11) . . ?
C14 C19 C20 113.7(12) . . ?
C14 C19 C21 110.3(11) . . ?
C20 C19 C21 110.9(12) . . ?
C18 C22 C24 110.5(12) . . ?
C23 C22 C18 113.4(12) . . ?
C23 C22 C24 111.0(12) . . ?
C26 C25 N4 118.2(11) . . ?
C26 C25 C30 121.8(12) . . ?
C30 C25 N4 119.9(10) . . ?
C25 C26 C27 117.6(12) . . ?
C25 C26 C31 120.2(11) . . ?
C27 C26 C31 122.0(11) . . ?
C28 C27 C26 119.2(12) . . ?
C29 C28 C27 123.0(15) . . ?
C28 C29 C30 120.1(14) . . ?
C25 C30 C29 118.2(12) . . ?
C25 C30 C34 123.9(12) . . ?
C29 C30 C34 117.9(12) . . ?
C26 C31 C32 110.1(10) . . ?
C26 C31 C33 111.7(12) . . ?
C33 C31 C32 109.9(11) . . ?
C30 C34 C35A 106.8(16) . . ?
C30 C34 C36B 120.3(17) . . ?
C35B C34 C30 120.6(13) . . ?
C35B C34 C36B 112.8(18) . . ?
C36A C34 C30 109.9(17) . . ?
C36A C34 C35A 110(2) . . ?
C38 C37 N6 120.1(9) . . ?
C42 C37 N6 117.3(9) . . ?
C42 C37 C38 122.5(9) . . ?
C37 C38 C43 122.1(9) . . ?
C39 C38 C37 115.3(10) . . ?
C39 C38 C43 122.6(10) . . ?
C40 C39 C38 123.4(12) . . ?
C39 C40 C41 120.5(11) . . ?
C42 C41 C40 120.5(11) . . ?
C37 C42 C41 117.8(10) . . ?
C37 C42 C46 123.4(9) . . ?
C41 C42 C46 118.6(10) . . ?
C38 C43 C44 111.9(10) . . ?
C38 C43 C45 112.7(9) . . ?
C45 C43 C44 110.3(11) . . ?
C47 C46 C42 110.1(9) . . ?
C48 C46 C42 114.3(10) . . ?
C48 C46 C47 111.4(11) . . ?

loop_
_geom_bond_atom_site_label_1
_geom_bond_atom_site_label_2
_geom_bond_distance
_geom_bond_site_symmetry_2
_geom_bond_publ_flag
I1 In1 2.6933(12) . ?
In1 N1 2.194(9) . ?
In1 N3 2.249(8) . ?
In1 N4 2.195(10) . ?
In1 N6 2.201(8) . ?
N1 N2 1.331(10) . ?
N1 C1 1.413(15) . ?
N2 N3 1.263(12) . ?
N3 C13 1.430(12) . ?
N4 N5 1.274(11) . ?
N4 C25 1.414(14) . ?
N5 N6 1.281(12) . ?
N6 C37 1.449(12) . ?
C1 C2 1.421(16) . ?
C1 C6 1.427(15) . ?
C2 C3 1.374(17) . ?
C2 C7 1.543(17) . ?
C3 C4 1.384(17) . ?
C4 C5 1.366(17) . ?
C5 C6 1.360(16) . ?
C6 C10 1.559(17) . ?
C7 C8 1.534(17) . ?
C7 C9 1.526(19) . ?
C10 C11A 1.61(3) . ?
C10 C11B 1.50(3) . ?
C10 C12 1.481(17) . ?
C13 C14 1.382(15) . ?
C13 C18 1.401(16) . ?
C14 C15 1.396(16) . ?
C14 C19 1.473(18) . ?
C15 C16 1.342(19) . ?
C16 C17 1.372(18) . ?
C17 C18 1.396(15) . ?
C18 C22 1.515(17) . ?
C19 C20 1.530(16) . ?
C19 C21 1.53(2) . ?
C22 C23 1.48(2) . ?
C22 C24 1.520(19) . ?
C25 C26 1.385(15) . ?
C25 C30 1.402(16) . ?
C26 C27 1.436(18) . ?
C26 C31 1.485(17) . ?
C27 C28 1.364(18) . ?
C28 C29 1.340(18) . ?
C29 C30 1.411(18) . ?
C30 C34 1.504(19) . ?
C31 C32 1.543(16) . ?
C31 C33 1.519(18) . ?
C34 C35A 1.544(18) . ?
C34 C35B 1.486(18) . ?
C34 C36A 1.486(18) . ?
C34 C36B 1.512(17) . ?
C37 C38 1.427(15) . ?
C37 C42 1.372(15) . ?
C38 C39 1.398(14) . ?
C38 C43 1.493(15) . ?
C39 C40 1.310(16) . ?
C40 C41 1.394(16) . ?
C41 C42 1.390(14) . ?
C42 C46 1.541(15) . ?
C43 C44 1.540(16) . ?
C43 C45 1.516(17) . ?
C46 C47 1.525(16) . ?
C46 C48 1.504(17) . ?
